data_4084599
loop_
_publ_author_name
'McCready, Matthew S.'
'Puddephatt, Richard J.'

_publ_section_title
;
 The Platinum Center is a Stronger Nucleophile than the Free Nitrogen
 Donors in a Dimethylplatinum Complex with a Dipyridylpyridazine Ligand
;
_journal_issue 11
_journal_name_full Organometallics
_journal_page_first 2261
_journal_paper_doi 10.1021/om501023r
_journal_volume 34
_journal_year 2015
_chemical_formula_moiety 'C23 H29 I N4 Pt'
_chemical_formula_sum 'C23 H29 I N4 Pt'
_chemical_formula_weight 683.49
_chemical_name_systematic
; 
 ? 
;
_space_group_IT_number 61
_symmetry_cell_setting orthorhombic
_symmetry_space_group_name_Hall '-P 2ac 2ab'
_symmetry_space_group_name_H-M 'P b c a'
_atom_sites_solution_hydrogens geom
_atom_sites_solution_primary direct
_atom_sites_solution_secondary difmap
_audit_creation_method SHELXL-97
_cell_angle_alpha 90.00
_cell_angle_beta 90.00
_cell_angle_gamma 90.00
_cell_formula_units_Z 8
_cell_length_a 17.296(2)
_cell_length_b 12.4255(14)
_cell_length_c 22.067(3)
_cell_measurement_reflns_used 5508
_cell_measurement_temperature 150(2)
_cell_measurement_theta_max 19.57
_cell_measurement_theta_min 2.19
_cell_volume 4742.5(10)
_computing_cell_refinement 'Bruker SAINT'
_computing_data_collection 'Bruker APEX2'
_computing_data_reduction 'Bruker SAINT'
_computing_molecular_graphics 'Bruker SHELXTL'
_computing_publication_material 'Bruker SHELXTL'
_computing_structure_refinement 'SHELXL-97 (Sheldrick, 2008)'
_computing_structure_solution 'SHELXS-97 (Sheldrick, 2008)'
_diffrn_ambient_temperature 150(2)
_diffrn_measured_fraction_theta_full 1.000
_diffrn_measured_fraction_theta_max 1.000
_diffrn_measurement_device_type 'Bruker APEX-II CCD'
_diffrn_measurement_method '\f and \w scans'
_diffrn_radiation_monochromator graphite
_diffrn_radiation_source 'fine-focus sealed tube'
_diffrn_radiation_type MoK\a
_diffrn_radiation_wavelength 0.71073
_diffrn_reflns_av_R_equivalents 0.1797
_diffrn_reflns_av_sigmaI/netI 0.0607
_diffrn_reflns_limit_h_max 21
_diffrn_reflns_limit_h_min -21
_diffrn_reflns_limit_k_max 15
_diffrn_reflns_limit_k_min -15
_diffrn_reflns_limit_l_max 26
_diffrn_reflns_limit_l_min -26
_diffrn_reflns_number 104083
_diffrn_reflns_theta_full 25.67
_diffrn_reflns_theta_max 25.67
_diffrn_reflns_theta_min 1.85
_exptl_absorpt_coefficient_mu 7.235
_exptl_absorpt_correction_T_max 0.8629
_exptl_absorpt_correction_T_min 0.7756
_exptl_absorpt_correction_type multi-scan
_exptl_absorpt_process_details 'SADABS (Bruker, 2006)'
_exptl_crystal_colour yellow
_exptl_crystal_density_diffrn 1.915
_exptl_crystal_density_method 'not measured'
_exptl_crystal_description block
_exptl_crystal_F_000 2608
_exptl_crystal_size_max 0.04
_exptl_crystal_size_mid 0.02
_exptl_crystal_size_min 0.02
_refine_diff_density_max 0.906
_refine_diff_density_min -0.836
_refine_diff_density_rms 0.173
_refine_ls_extinction_method none
_refine_ls_goodness_of_fit_ref 1.003
_refine_ls_hydrogen_treatment constr
_refine_ls_matrix_type full
_refine_ls_number_parameters 265
_refine_ls_number_reflns 4497
_refine_ls_number_restraints 0
_refine_ls_restrained_S_all 1.003
_refine_ls_R_factor_all 0.0860
_refine_ls_R_factor_gt 0.0364
_refine_ls_shift/su_max 0.001
_refine_ls_shift/su_mean 0.000
_refine_ls_structure_factor_coef Fsqd
_refine_ls_weighting_details 'calc w=1/[\s^2^(Fo^2^)+(0.0242P)^2^+17.9888P] where P=(Fo^2^+2Fc^2^)/3'
_refine_ls_weighting_scheme calc
_refine_ls_wR_factor_gt 0.0603
_refine_ls_wR_factor_ref 0.0737
_reflns_number_gt 2924
_reflns_number_total 4497
_reflns_threshold_expression >2sigma(I)
_cod_data_source_file om501023r_si_002.cif
_cod_data_source_block 7
_cod_depositor_comments
;
The following automatic conversions were performed:

'_symmetry_cell_setting' value 'Orthorhombic' changed to
'orthorhombic' according to
/home/saulius/struct/COD-crude-data--automatic-downloads/rss-feeds/ACS/lib/dictionaries/cif_core.dic
dictionary named 'cif_core.dic' version 2.4.2 from 2011-04-26.

Automatic conversion script
Id: cif_fix_values 2827 2014-09-09 07:05:25Z andrius 

 Adding full bibliography for 4084597--4084602.cif.
;
_cod_original_cell_volume 4742.3(10)
_cod_original_sg_symbol_H-M Pbca
_cod_database_code 4084599

loop_
_symmetry_equiv_pos_as_xyz
'x, y, z'
'x+1/2, -y+1/2, -z'
'-x, y+1/2, -z+1/2'
'-x+1/2, -y, z+1/2'
'-x, -y, -z'
'-x-1/2, y-1/2, z'
'x, -y-1/2, z-1/2'
'x-1/2, y, -z-1/2'

loop_
_atom_site_label
_atom_site_type_symbol
_atom_site_fract_x
_atom_site_fract_y
_atom_site_fract_z
_atom_site_U_iso_or_equiv
_atom_site_adp_type
_atom_site_occupancy
_atom_site_symmetry_multiplicity
_atom_site_calc_flag
_atom_site_refinement_flags
Pt1 Pt 0.047018(17) 0.95254(2) 0.354822(13) 0.02652(9) Uani 1 1 d .
I1 I 0.08382(4) 0.82115(5) 0.25840(2) 0.04388(16) Uani 1 1 d .
N1 N 0.1595(4) 0.9271(5) 0.3911(3) 0.0302(16) Uani 1 1 d .
N2 N 0.1677(3) 0.8547(5) 0.4355(3) 0.0287(15) Uani 1 1 d .
N3 N 0.2918(4) 0.6849(5) 0.5059(3) 0.0334(16) Uani 1 1 d .
N4 N 0.1183(4) 1.0719(5) 0.3117(3) 0.0413(19) Uani 1 1 d .
C1 C -0.0083(4) 0.8322(6) 0.4013(3) 0.0302(19) Uani 1 1 d .
H1A H -0.0470 0.8636 0.4284 0.045 Uiso 1 1 calc R
H1B H 0.0296 0.7916 0.4252 0.045 Uiso 1 1 calc R
H1C H -0.0337 0.7837 0.3725 0.045 Uiso 1 1 calc R
C2 C -0.0619(4) 0.9925(6) 0.3202(4) 0.035(2) Uani 1 1 d .
H2A H -0.0783 0.9373 0.2913 0.052 Uiso 1 1 calc R
H2B H -0.0590 1.0623 0.2997 0.052 Uiso 1 1 calc R
H2C H -0.0993 0.9967 0.3535 0.052 Uiso 1 1 calc R
C3 C 0.0208(5) 1.0569(6) 0.4243(4) 0.046(2) Uani 1 1 d .
H3A H -0.0283 1.0356 0.4429 0.069 Uiso 1 1 calc R
H3B H 0.0162 1.1302 0.4082 0.069 Uiso 1 1 calc R
H3C H 0.0619 1.0546 0.4548 0.069 Uiso 1 1 calc R
C4 C 0.2357(4) 0.8460(5) 0.4631(3) 0.0249(17) Uani 1 1 d .
C5 C 0.2358(4) 0.7587(6) 0.5099(3) 0.0263(18) Uani 1 1 d .
C6 C 0.2905(5) 0.6057(7) 0.5462(4) 0.043(2) Uani 1 1 d .
H6 H 0.3290 0.5515 0.5434 0.052 Uiso 1 1 calc R
C7 C 0.2366(5) 0.5975(7) 0.5918(4) 0.046(2) Uani 1 1 d .
H7 H 0.2393 0.5401 0.6202 0.055 Uiso 1 1 calc R
C8 C 0.1800(5) 0.6719(8) 0.5957(4) 0.046(2) Uani 1 1 d .
H8 H 0.1419 0.6678 0.6267 0.055 Uiso 1 1 calc R
C9 C 0.1787(5) 0.7547(7) 0.5534(4) 0.037(2) Uani 1 1 d .
H9 H 0.1391 0.8077 0.5544 0.045 Uiso 1 1 calc R
C10 C 0.2973(4) 0.9165(6) 0.4525(3) 0.0254(18) Uani 1 1 d .
C11 C 0.2878(4) 0.9954(6) 0.4073(3) 0.0251(18) Uani 1 1 d .
C12 C 0.3495(4) 1.0799(6) 0.3968(4) 0.0306(19) Uani 1 1 d .
H12A H 0.3710 1.1008 0.4367 0.037 Uiso 1 1 calc R
H12B H 0.3243 1.1445 0.3794 0.037 Uiso 1 1 calc R
C13 C 0.4169(4) 1.0481(6) 0.3553(3) 0.0333(17) Uani 1 1 d .
H13A H 0.3955 1.0089 0.3201 0.040 Uiso 1 1 calc R
H13B H 0.4410 1.1149 0.3398 0.040 Uiso 1 1 calc R
C14 C 0.4802(5) 0.9793(6) 0.3833(4) 0.039(2) Uani 1 1 d .
H14A H 0.4980 1.0139 0.4212 0.047 Uiso 1 1 calc R
H14B H 0.5246 0.9768 0.3551 0.047 Uiso 1 1 calc R
C15 C 0.4546(5) 0.8631(6) 0.3977(4) 0.044(2) Uani 1 1 d .
H15A H 0.4087 0.8459 0.3727 0.052 Uiso 1 1 calc R
H15B H 0.4966 0.8134 0.3853 0.052 Uiso 1 1 calc R
C16 C 0.4349(4) 0.8413(6) 0.4645(4) 0.036(2) Uani 1 1 d .
H16A H 0.4200 0.7647 0.4686 0.043 Uiso 1 1 calc R
H16B H 0.4821 0.8526 0.4890 0.043 Uiso 1 1 calc R
C17 C 0.3706(4) 0.9099(6) 0.4906(3) 0.0320(19) Uani 1 1 d .
H17A H 0.3907 0.9837 0.4967 0.038 Uiso 1 1 calc R
H17B H 0.3569 0.8810 0.5310 0.038 Uiso 1 1 calc R
C18 C 0.2177(4) 0.9936(6) 0.3749(4) 0.031(2) Uani 1 1 d .
C19 C 0.1951(5) 1.0649(7) 0.3232(4) 0.043(2) Uani 1 1 d .
C20 C 0.0933(6) 1.1354(7) 0.2673(4) 0.060(3) Uani 1 1 d .
H20 H 0.0392 1.1407 0.2606 0.072 Uiso 1 1 calc R
C21 C 0.1420(7) 1.1935(9) 0.2308(5) 0.096(5) Uani 1 1 d .
H21 H 0.1222 1.2391 0.1999 0.115 Uiso 1 1 calc R
C22 C 0.2195(7) 1.1840(11) 0.2399(6) 0.121(6) Uani 1 1 d .
H22 H 0.2546 1.2222 0.2147 0.146 Uiso 1 1 calc R
C23 C 0.2475(6) 1.1186(9) 0.2862(5) 0.080(4) Uani 1 1 d .
H23 H 0.3015 1.1107 0.2923 0.096 Uiso 1 1 calc R

loop_
_atom_site_aniso_label
_atom_site_aniso_U_11
_atom_site_aniso_U_22
_atom_site_aniso_U_33
_atom_site_aniso_U_23
_atom_site_aniso_U_13
_atom_site_aniso_U_12
Pt1 0.02321(15) 0.02698(15) 0.02938(16) 0.00572(15) -0.00451(15) -0.00102(15)
I1 0.0552(4) 0.0446(3) 0.0318(3) 0.0014(3) 0.0046(3) 0.0057(3)
N1 0.034(4) 0.028(4) 0.028(4) 0.010(3) -0.005(3) 0.000(3)
N2 0.029(4) 0.029(4) 0.028(4) 0.005(3) -0.001(3) 0.001(3)
N3 0.031(4) 0.028(4) 0.041(4) 0.010(3) -0.003(3) -0.003(3)
N4 0.037(4) 0.033(4) 0.053(5) 0.022(3) -0.015(4) -0.006(3)
C1 0.023(4) 0.042(5) 0.025(4) 0.004(4) 0.001(4) -0.003(4)
C2 0.041(6) 0.029(4) 0.034(5) 0.016(4) -0.006(4) -0.005(4)
C3 0.063(6) 0.030(5) 0.045(5) -0.012(4) -0.011(5) 0.000(4)
C4 0.021(4) 0.024(4) 0.030(4) -0.001(3) -0.006(4) 0.001(3)
C5 0.025(4) 0.035(5) 0.018(4) 0.003(3) -0.003(3) -0.006(4)
C6 0.038(6) 0.035(5) 0.056(6) 0.014(5) -0.012(5) -0.006(4)
C7 0.051(6) 0.044(5) 0.043(6) 0.027(5) -0.010(5) -0.009(5)
C8 0.043(6) 0.064(6) 0.030(5) 0.010(5) 0.007(4) -0.009(5)
C9 0.033(5) 0.044(5) 0.035(5) 0.009(4) -0.005(4) 0.001(4)
C10 0.029(5) 0.026(4) 0.021(4) -0.008(3) 0.004(4) 0.005(3)
C11 0.015(4) 0.031(4) 0.029(5) 0.001(4) 0.003(3) 0.000(3)
C12 0.028(5) 0.027(4) 0.037(5) 0.005(4) -0.001(4) -0.005(3)
C13 0.036(4) 0.029(4) 0.035(4) 0.005(4) 0.002(4) -0.006(4)
C14 0.028(5) 0.042(5) 0.048(6) -0.002(4) 0.005(4) 0.002(4)
C15 0.039(5) 0.036(5) 0.056(6) 0.004(4) 0.020(5) 0.005(4)
C16 0.026(5) 0.039(5) 0.043(5) 0.012(4) -0.008(4) 0.001(4)
C17 0.032(5) 0.042(5) 0.022(4) 0.000(4) -0.002(4) -0.006(4)
C18 0.025(5) 0.024(4) 0.043(5) 0.007(4) -0.002(4) -0.002(4)
C19 0.027(5) 0.047(6) 0.056(6) 0.024(5) -0.012(4) -0.007(4)
C20 0.053(6) 0.047(6) 0.080(8) 0.037(5) -0.036(6) -0.016(5)
C21 0.071(8) 0.104(9) 0.112(10) 0.097(8) -0.045(7) -0.041(7)
C22 0.061(8) 0.164(13) 0.139(12) 0.127(11) -0.054(8) -0.063(8)
C23 0.038(6) 0.106(9) 0.095(9) 0.076(7) -0.029(6) -0.033(6)

loop_
_atom_type_symbol
_atom_type_description
_atom_type_scat_dispersion_real
_atom_type_scat_dispersion_imag
_atom_type_scat_source
C C 0.0033 0.0016 'International Tables Vol C Tables 4.2.6.8 and 6.1.1.4'
H H 0.0000 0.0000 'International Tables Vol C Tables 4.2.6.8 and 6.1.1.4'
N N 0.0061 0.0033 'International Tables Vol C Tables 4.2.6.8 and 6.1.1.4'
I I -0.4742 1.8119 'International Tables Vol C Tables 4.2.6.8 and 6.1.1.4'
Pt Pt -1.7033 8.3905 'International Tables Vol C Tables 4.2.6.8 and 6.1.1.4'

loop_
_geom_angle_atom_site_label_1
_geom_angle_atom_site_label_2
_geom_angle_atom_site_label_3
_geom_angle
C1 Pt1 C3 89.1(3)
C1 Pt1 C2 86.3(3)
C3 Pt1 C2 85.6(3)
C1 Pt1 N1 97.5(3)
C3 Pt1 N1 90.9(3)
C2 Pt1 N1 174.8(3)
C1 Pt1 N4 172.7(3)
C3 Pt1 N4 91.2(3)
C2 Pt1 N4 101.0(3)
N1 Pt1 N4 75.2(2)
C1 Pt1 I1 93.5(2)
C3 Pt1 I1 177.3(2)
C2 Pt1 I1 93.8(2)
N1 Pt1 I1 89.48(17)
N4 Pt1 I1 86.27(19)
N2 N1 C18 121.7(6)
N2 N1 Pt1 118.1(5)
C18 N1 Pt1 119.5(5)
C4 N2 N1 118.9(6)
C6 N3 C5 116.9(7)
C20 N4 C19 119.6(8)
C20 N4 Pt1 123.3(6)
C19 N4 Pt1 115.8(5)
Pt1 C1 H1A 109.5
Pt1 C1 H1B 109.5
H1A C1 H1B 109.5
Pt1 C1 H1C 109.5
H1A C1 H1C 109.5
H1B C1 H1C 109.5
Pt1 C2 H2A 109.5
Pt1 C2 H2B 109.5
H2A C2 H2B 109.5
Pt1 C2 H2C 109.5
H2A C2 H2C 109.5
H2B C2 H2C 109.5
Pt1 C3 H3A 109.5
Pt1 C3 H3B 109.5
H3A C3 H3B 109.5
Pt1 C3 H3C 109.5
H3A C3 H3C 109.5
H3B C3 H3C 109.5
N2 C4 C10 123.1(7)
N2 C4 C5 112.0(6)
C10 C4 C5 124.7(7)
N3 C5 C9 122.7(7)
N3 C5 C4 116.9(7)
C9 C5 C4 120.4(7)
N3 C6 C7 123.9(8)
N3 C6 H6 118.0
C7 C6 H6 118.0
C8 C7 C6 119.1(8)
C8 C7 H7 120.4
C6 C7 H7 120.4
C7 C8 C9 118.4(8)
C7 C8 H8 120.8
C9 C8 H8 120.8
C5 C9 C8 119.0(8)
C5 C9 H9 120.5
C8 C9 H9 120.5
C4 C10 C11 117.7(7)
C4 C10 C17 120.5(7)
C11 C10 C17 121.7(7)
C18 C11 C10 116.7(7)
C18 C11 C12 122.7(7)
C10 C11 C12 120.5(7)
C11 C12 C13 116.6(6)
C11 C12 H12A 108.1
C13 C12 H12A 108.1
C11 C12 H12B 108.1
C13 C12 H12B 108.1
H12A C12 H12B 107.3
C14 C13 C12 116.7(7)
C14 C13 H13A 108.1
C12 C13 H13A 108.1
C14 C13 H13B 108.1
C12 C13 H13B 108.1
H13A C13 H13B 107.3
C13 C14 C15 113.9(7)
C13 C14 H14A 108.8
C15 C14 H14A 108.8
C13 C14 H14B 108.8
C15 C14 H14B 108.8
H14A C14 H14B 107.7
C16 C15 C14 115.2(7)
C16 C15 H15A 108.5
C14 C15 H15A 108.5
C16 C15 H15B 108.5
C14 C15 H15B 108.5
H15A C15 H15B 107.5
C17 C16 C15 115.4(6)
C17 C16 H16A 108.4
C15 C16 H16A 108.4
C17 C16 H16B 108.4
C15 C16 H16B 108.4
H16A C16 H16B 107.5
C16 C17 C10 115.5(6)
C16 C17 H17A 108.4
C10 C17 H17A 108.4
C16 C17 H17B 108.4
C10 C17 H17B 108.4
H17A C17 H17B 107.5
N1 C18 C11 121.2(7)
N1 C18 C19 111.7(7)
C11 C18 C19 127.0(7)
N4 C19 C23 119.8(8)
N4 C19 C18 115.8(7)
C23 C19 C18 124.3(8)
N4 C20 C21 123.1(9)
N4 C20 H20 118.5
C21 C20 H20 118.5
C22 C21 C20 118.2(9)
C22 C21 H21 120.9
C20 C21 H21 120.9
C21 C22 C23 120.1(10)
C21 C22 H22 120.0
C23 C22 H22 120.0
C19 C23 C22 119.1(9)
C19 C23 H23 120.5
C22 C23 H23 120.5

loop_
_geom_bond_atom_site_label_1
_geom_bond_atom_site_label_2
_geom_bond_distance
Pt1 C1 2.050(7)
Pt1 C3 2.058(8)
Pt1 C2 2.092(7)
Pt1 N1 2.127(6)
Pt1 N4 2.150(6)
Pt1 I1 2.7564(7)
N1 N2 1.338(8)
N1 C18 1.349(9)
N2 C4 1.330(9)
N3 C6 1.326(10)
N3 C5 1.337(9)
N4 C20 1.330(10)
N4 C19 1.356(9)
C1 H1A 0.9800
C1 H1B 0.9800
C1 H1C 0.9800
C2 H2A 0.9800
C2 H2B 0.9800
C2 H2C 0.9800
C3 H3A 0.9800
C3 H3B 0.9800
C3 H3C 0.9800
C4 C10 1.398(10)
C4 C5 1.498(10)
C5 C9 1.378(10)
C6 C7 1.376(12)
C6 H6 0.9500
C7 C8 1.351(12)
C7 H7 0.9500
C8 C9 1.389(11)
C8 H8 0.9500
C9 H9 0.9500
C10 C11 1.408(10)
C10 C17 1.525(10)
C11 C18 1.408(9)
C11 C12 1.515(10)
C12 C13 1.535(10)
C12 H12A 0.9900
C12 H12B 0.9900
C13 C14 1.519(10)
C13 H13A 0.9900
C13 H13B 0.9900
C14 C15 1.543(11)
C14 H14A 0.9900
C14 H14B 0.9900
C15 C16 1.537(11)
C15 H15A 0.9900
C15 H15B 0.9900
C16 C17 1.515(10)
C16 H16A 0.9900
C16 H16B 0.9900
C17 H17A 0.9900
C17 H17B 0.9900
C18 C19 1.496(11)
C19 C23 1.390(12)
C20 C21 1.371(13)
C20 H20 0.9500
C21 C22 1.361(14)
C21 H21 0.9500
C22 C23 1.391(12)
C22 H22 0.9500
C23 H23 0.9500

loop_
_geom_torsion_atom_site_label_1
_geom_torsion_atom_site_label_2
_geom_torsion_atom_site_label_3
_geom_torsion_atom_site_label_4
_geom_torsion
C1 Pt1 N1 N2 -6.1(5)
C3 Pt1 N1 N2 83.1(5)
N4 Pt1 N1 N2 174.1(6)
I1 Pt1 N1 N2 -99.6(5)
C1 Pt1 N1 C18 -177.1(6)
C3 Pt1 N1 C18 -87.8(6)
N4 Pt1 N1 C18 3.2(6)
I1 Pt1 N1 C18 89.4(6)
C18 N1 N2 C4 -2.1(10)
Pt1 N1 N2 C4 -172.8(5)
C3 Pt1 N4 C20 -96.3(8)
C2 Pt1 N4 C20 -10.6(8)
N1 Pt1 N4 C20 173.1(8)
I1 Pt1 N4 C20 82.6(8)
C3 Pt1 N4 C19 96.9(7)
C2 Pt1 N4 C19 -177.3(7)
N1 Pt1 N4 C19 6.3(6)
I1 Pt1 N4 C19 -84.1(6)
N1 N2 C4 C10 6.9(11)
N1 N2 C4 C5 -177.8(6)
C6 N3 C5 C9 0.2(12)
C6 N3 C5 C4 -178.0(7)
N2 C4 C5 N3 127.0(7)
C10 C4 C5 N3 -57.8(10)
N2 C4 C5 C9 -51.2(10)
C10 C4 C5 C9 124.0(8)
C5 N3 C6 C7 -1.7(12)
N3 C6 C7 C8 1.8(14)
C6 C7 C8 C9 -0.3(13)
N3 C5 C9 C8 1.2(12)
C4 C5 C9 C8 179.3(7)
C7 C8 C9 C5 -1.1(13)
N2 C4 C10 C11 -4.6(11)
C5 C4 C10 C11 -179.2(7)
N2 C4 C10 C17 173.2(7)
C5 C4 C10 C17 -1.4(11)
C4 C10 C11 C18 -2.3(10)
C17 C10 C11 C18 179.9(7)
C4 C10 C11 C12 175.1(7)
C17 C10 C11 C12 -2.7(11)
C18 C11 C12 C13 -98.2(9)
C10 C11 C12 C13 84.6(9)
C11 C12 C13 C14 -79.4(9)
C12 C13 C14 C15 69.8(9)
C13 C14 C15 C16 -100.9(9)
C14 C15 C16 C17 59.0(10)
C15 C16 C17 C10 48.7(10)
C4 C10 C17 C16 93.8(8)
C11 C10 C17 C16 -88.5(9)
N2 N1 C18 C11 -4.9(11)
Pt1 N1 C18 C11 165.7(6)
N2 N1 C18 C19 178.5(7)
Pt1 N1 C18 C19 -10.9(9)
C10 C11 C18 N1 6.9(11)
C12 C11 C18 N1 -170.4(7)
C10 C11 C18 C19 -177.0(8)
C12 C11 C18 C19 5.7(13)
C20 N4 C19 C23 -4.0(14)
Pt1 N4 C19 C23 163.2(8)
C20 N4 C19 C18 178.6(8)
Pt1 N4 C19 C18 -14.1(10)
N1 C18 C19 N4 16.2(11)
C11 C18 C19 N4 -160.2(8)
N1 C18 C19 C23 -161.0(9)
C11 C18 C19 C23 22.6(15)
C19 N4 C20 C21 1.6(15)
Pt1 N4 C20 C21 -164.7(9)
N4 C20 C21 C22 1(2)
C20 C21 C22 C23 -1(2)
N4 C19 C23 C22 3.8(17)
C18 C19 C23 C22 -179.1(11)
C21 C22 C23 C19 -1(2)
